data_4346300
loop_
_publ_author_name
'Boiocchi, Massimo'
'Ciarrocchi, Carlo'
'Fabbrizzi, Luigi'
'Licchelli, Maurizio'
'Mangano, Carlo'
'Poggi, Antonio'
'V\'azquez L\'opez, Miguel'

_publ_contact_author
;
  Luigi Fabbrizzi
  Dipartimento di Chimica 
  University of Pavia
  via Taramelli 12, I-27100 Pavia, ITALY
;
_publ_section_title
;
 Copper(II) Complexes of Cyclams Containing Nitrophenyl Substituents:
 Push-Pull Behavior and Scorpionate Coordination of the Nitro Group.
;
_journal_issue 21
_journal_name_full 'Inorganic chemistry'
_journal_page_first 10197
_journal_page_last 10207
_journal_paper_doi 10.1021/acs.inorgchem.5b01273
_journal_volume 54
_journal_year 2015
_chemical_formula_moiety 'C16 H26 Cu N6 O4, 0.5 (C4 H10 O), 2 (Cl), H2 O, '
_chemical_formula_sum 'C18 H33 Cl2 Cu N6 O5.5'
_chemical_formula_weight 555.96
_chemical_name_common
;
trans-III-(RRSS)-(1-(2,4-dinitrophenyl)-1,4,8,11-tetra-azacyclotetradecane)
-copper(ii) dichloride diethylether water solvate
;
_space_group_IT_number 61
_space_group_name_Hall '-P 2ac 2ab'
_space_group_name_H-M_alt 'P b c a'
_symmetry_cell_setting orthorhombic
_symmetry_Int_Tables_number 61
_symmetry_space_group_name_Hall '-P 2ac 2ab'
_symmetry_space_group_name_H-M 'P b c a'
_atom_sites_solution_hydrogens geom
_atom_sites_solution_primary direct
_atom_sites_solution_secondary difmap
_audit_creation_method SHELXL-97
_cell_angle_alpha 90.00
_cell_angle_beta 90.00
_cell_angle_gamma 90.00
_cell_formula_units_Z 8
_cell_length_a 16.0122(19)
_cell_length_b 8.7416(21)
_cell_length_c 35.516(7)
_cell_measurement_reflns_used 25
_cell_measurement_temperature 293(2)
_cell_measurement_theta_max 14
_cell_measurement_theta_min 8
_cell_volume 4971.3(17)
_computing_cell_refinement 'CAD4 Express (Enraf Nonius, 1994)'
_computing_data_collection 'CAD4 Express (Enraf Nonius, 1994)'
_computing_data_reduction 'PROFIT (Streltsov & Zavodnik, 1989)'
_computing_molecular_graphics 'MERCURY (Macrae et al.2008)'
_computing_publication_material 'WinGX publication routines (Farrugia, 1999)'
_computing_structure_refinement 'SHELXL-97 (Sheldrick, 2008)'
_computing_structure_solution 'SIR-97 (Altomare et al., 1999)'
_diffrn_ambient_temperature 293(2)
_diffrn_measured_fraction_theta_full 0.999
_diffrn_measured_fraction_theta_max 0.999
_diffrn_measurement_device_type 'Enraf-Nonius CAD4'
_diffrn_measurement_method 'profiled omega scans'
_diffrn_radiation_monochromator graphite
_diffrn_radiation_source 'fine-focus sealed tube'
_diffrn_radiation_type MoK\a
_diffrn_radiation_wavelength 0.71073
_diffrn_reflns_av_R_equivalents 0.0561
_diffrn_reflns_av_sigmaI/netI 0.0556
_diffrn_reflns_limit_h_max 19
_diffrn_reflns_limit_h_min 0
_diffrn_reflns_limit_k_max 10
_diffrn_reflns_limit_k_min -10
_diffrn_reflns_limit_l_max 0
_diffrn_reflns_limit_l_min -42
_diffrn_reflns_number 8417
_diffrn_reflns_theta_full 24.96
_diffrn_reflns_theta_max 24.96
_diffrn_reflns_theta_min 1.15
_diffrn_standards_decay_% 0
_diffrn_standards_interval_time 300
_diffrn_standards_number 3
_exptl_absorpt_coefficient_mu 1.136
_exptl_absorpt_correction_T_max 0.998
_exptl_absorpt_correction_T_min 0.819
_exptl_absorpt_correction_type psi-scan
_exptl_absorpt_process_details
;
North A.C.T., Phillips D.C. & Mathews F.S. (1968) Acta. Cryst. A24, 351.
;
_exptl_crystal_colour blue-violet
_exptl_crystal_density_diffrn 1.486
_exptl_crystal_density_method 'not measured'
_exptl_crystal_description 'platy prism'
_exptl_crystal_F_000 2320
_exptl_crystal_size_max 0.44
_exptl_crystal_size_mid 0.22
_exptl_crystal_size_min 0.10
_refine_diff_density_max 0.314
_refine_diff_density_min -0.310
_refine_diff_density_rms 0.074
_refine_ls_extinction_method none
_refine_ls_goodness_of_fit_ref 1.265
_refine_ls_hydrogen_treatment mixed
_refine_ls_matrix_type full
_refine_ls_number_parameters 331
_refine_ls_number_reflns 4362
_refine_ls_number_restraints 34
_refine_ls_restrained_S_all 1.260
_refine_ls_R_factor_all 0.0859
_refine_ls_R_factor_gt 0.0719
_refine_ls_shift/su_max 0.002
_refine_ls_shift/su_mean 0.000
_refine_ls_structure_factor_coef Fsqd
_refine_ls_weighting_details 'calc w=1/[\s^2^(Fo^2^)+(0.0001P)^2^+19.5266P] where P=(Fo^2^+2Fc^2^)/3'
_refine_ls_weighting_scheme calc
_refine_ls_wR_factor_gt 0.1474
_refine_ls_wR_factor_ref 0.1534
_reflns_number_gt 3632
_reflns_number_total 4362
_reflns_threshold_expression >2\s(I)
_cod_data_source_file ic5b01273_si_002.cif
_cod_data_source_block TRANS_III_CuII(4)_2(Cl)_0.5Et2O_H2O
_cod_original_cell_volume 4971.3(16)
_cod_original_formula_sum 'C18 H33 Cl2 Cu N6 O5.50'
_cod_database_code 4346300

loop_
_symmetry_equiv_pos_as_xyz
'x, y, z'
'-x+1/2, -y, z+1/2'
'x+1/2, -y+1/2, -z'
'-x, y+1/2, -z+1/2'
'-x, -y, -z'
'x-1/2, y, -z-1/2'
'-x-1/2, y-1/2, z'
'x, -y-1/2, z-1/2'

loop_
_atom_site_label
_atom_site_type_symbol
_atom_site_fract_x
_atom_site_fract_y
_atom_site_fract_z
_atom_site_U_iso_or_equiv
_atom_site_adp_type
_atom_site_occupancy
_atom_site_symmetry_multiplicity
_atom_site_calc_flag
_atom_site_refinement_flags
Cu1 Cu 0.02112(4) 0.36855(8) 0.58339(2) 0.0376(2) Uani 1 1 d .
Cl1 Cl 0.08555(11) 0.58631(18) 0.54622(5) 0.0496(4) Uani 1 1 d .
Cl2 Cl -0.10618(12) 0.8721(2) 0.59637(6) 0.0689(6) Uani 1 1 d .
C1 C 0.1748(4) 0.4257(8) 0.6257(2) 0.0540(18) Uani 1 1 d .
H1A H 0.2045 0.4575 0.6482 0.065 Uiso 1 1 calc R
H1B H 0.1771 0.5091 0.6077 0.065 Uiso 1 1 calc R
C2 C 0.2179(4) 0.2860(9) 0.6090(2) 0.061(2) Uani 1 1 d .
H2A H 0.2778 0.3004 0.6106 0.073 Uiso 1 1 calc R
H2B H 0.2037 0.1972 0.6240 0.073 Uiso 1 1 calc R
C3 C 0.1950(4) 0.2543(9) 0.5686(2) 0.061(2) Uani 1 1 d .
H3A H 0.2074 0.3439 0.5535 0.074 Uiso 1 1 calc R
H3B H 0.2288 0.1704 0.5592 0.074 Uiso 1 1 calc R
C4 C 0.0825(5) 0.1875(8) 0.5242(2) 0.0594(19) Uani 1 1 d .
H4A H 0.1111 0.0977 0.5147 0.071 Uiso 1 1 calc R
H4B H 0.0980 0.2748 0.5089 0.071 Uiso 1 1 calc R
C5 C -0.0101(5) 0.1640(7) 0.52317(19) 0.0556(18) Uani 1 1 d .
H5A H -0.0285 0.1508 0.4974 0.067 Uiso 1 1 calc R
H5B H -0.0248 0.0728 0.5372 0.067 Uiso 1 1 calc R
C6 C -0.1410(4) 0.2785(9) 0.5458(2) 0.0562(18) Uani 1 1 d .
H6A H -0.1501 0.1936 0.5629 0.067 Uiso 1 1 calc R
H6B H -0.1674 0.2538 0.5220 0.067 Uiso 1 1 calc R
C7 C -0.1802(4) 0.4207(10) 0.5619(2) 0.064(2) Uani 1 1 d .
H7A H -0.1643 0.5071 0.5463 0.077 Uiso 1 1 calc R
H7B H -0.2404 0.4105 0.5603 0.077 Uiso 1 1 calc R
C8 C -0.1570(4) 0.4552(10) 0.6018(2) 0.062(2) Uani 1 1 d .
H8A H -0.1921 0.5375 0.6110 0.075 Uiso 1 1 calc R
H8B H -0.1680 0.3656 0.6172 0.075 Uiso 1 1 calc R
C9 C -0.0485(4) 0.5247(8) 0.64672(17) 0.0536(18) Uani 1 1 d .
H9A H -0.0692 0.4400 0.6617 0.064 Uiso 1 1 calc R
H9B H -0.0749 0.6179 0.6555 0.064 Uiso 1 1 calc R
C10 C 0.0449(4) 0.5370(7) 0.6508(2) 0.0556(19) Uani 1 1 d .
H10A H 0.0594 0.5496 0.6772 0.067 Uiso 1 1 calc R
H10B H 0.0650 0.6257 0.6372 0.067 Uiso 1 1 calc R
C11 C 0.0747(4) 0.2649(7) 0.66121(17) 0.0403(14) Uani 1 1 d .
C12 C 0.1224(4) 0.2365(8) 0.69335(19) 0.0503(17) Uani 1 1 d .
C13 C 0.1099(5) 0.1108(8) 0.71610(19) 0.0548(18) Uani 1 1 d .
H13 H 0.1430 0.0947 0.7373 0.066 Uiso 1 1 calc R
C14 C 0.0482(4) 0.0110(7) 0.70688(18) 0.0470(16) Uani 1 1 d .
C15 C -0.0002(4) 0.0308(8) 0.67529(18) 0.0495(16) Uani 1 1 d .
H15 H -0.0412 -0.0400 0.6690 0.059 Uiso 1 1 calc R
C16 C 0.0135(4) 0.1584(7) 0.65309(16) 0.0422(14) Uani 1 1 d .
H16 H -0.0197 0.1731 0.6319 0.051 Uiso 1 1 calc R
N1 N 0.0857(3) 0.3942(5) 0.63553(14) 0.0409(12) Uani 1 1 d .
N2 N 0.1050(3) 0.2147(6) 0.56437(16) 0.0470(13) Uani 1 1 d D
H2N H 0.097(4) 0.118(4) 0.5763(16) 0.056 Uiso 1 1 d D
N3 N -0.0513(3) 0.2993(6) 0.53997(14) 0.0429(12) Uani 1 1 d D
H3N H -0.043(4) 0.389(4) 0.5252(14) 0.051 Uiso 1 1 d D
N4 N -0.0685(3) 0.4994(6) 0.60627(14) 0.0426(12) Uani 1 1 d D
H4N H -0.060(4) 0.601(3) 0.5969(16) 0.051 Uiso 1 1 d D
N5 N 0.1905(6) 0.3388(9) 0.7061(2) 0.090(3) Uani 1 1 d .
N6 N 0.0326(5) -0.1213(7) 0.73128(18) 0.0649(17) Uani 1 1 d .
O1 O 0.2616(5) 0.2916(9) 0.7038(2) 0.127(3) Uani 1 1 d .
O2 O 0.1689(6) 0.4620(8) 0.7195(2) 0.131(3) Uani 1 1 d .
O3 O 0.0622(5) -0.1190(7) 0.76265(16) 0.095(2) Uani 1 1 d .
O4 O -0.0095(4) -0.2264(7) 0.71901(16) 0.0883(19) Uani 1 1 d .
C17 C 0.2189(11) 0.6204(19) 0.8082(8) 0.090(7) Uani 0.50 1 d PDU
H17A H 0.1869 0.6101 0.8312 0.108 Uiso 0.50 1 calc PR
H17B H 0.1799 0.6241 0.7873 0.108 Uiso 0.50 1 calc PR
C18 C 0.2687(14) 0.770(2) 0.8095(8) 0.081(7) Uani 0.50 1 d PDU
H18A H 0.2308 0.8551 0.8102 0.122 Uiso 0.50 1 calc PR
H18B H 0.3032 0.7776 0.7874 0.122 Uiso 0.50 1 calc PR
H18C H 0.3033 0.7712 0.8315 0.122 Uiso 0.50 1 calc PR
C19 C 0.2227(12) 0.359(2) 0.8067(7) 0.081(6) Uani 0.50 1 d PDU
H19A H 0.1794 0.3606 0.7876 0.097 Uiso 0.50 1 calc PR
H19B H 0.1959 0.3549 0.8311 0.097 Uiso 0.50 1 calc PR
C20 C 0.2779(16) 0.217(3) 0.8013(9) 0.105(9) Uani 0.50 1 d PDU
H20A H 0.2441 0.1265 0.8033 0.158 Uiso 0.50 1 calc PR
H20B H 0.3203 0.2150 0.8204 0.158 Uiso 0.50 1 calc PR
H20C H 0.3036 0.2203 0.7769 0.158 Uiso 0.50 1 calc PR
O5 O 0.2707(8) 0.4928(15) 0.8040(4) 0.090(4) Uani 0.50 1 d PD
O1W O 0.0838(3) 0.9025(6) 0.59040(18) 0.0707(16) Uani 1 1 d D
H1WA H 0.0273(18) 0.901(8) 0.599(2) 0.085 Uiso 1 1 d D
H1WB H 0.089(4) 0.813(5) 0.5751(18) 0.085 Uiso 1 1 d D

loop_
_atom_site_aniso_label
_atom_site_aniso_U_11
_atom_site_aniso_U_22
_atom_site_aniso_U_33
_atom_site_aniso_U_23
_atom_site_aniso_U_13
_atom_site_aniso_U_12
Cu1 0.0382(4) 0.0338(4) 0.0408(4) 0.0017(3) -0.0007(3) -0.0003(3)
Cl1 0.0597(10) 0.0401(8) 0.0489(9) 0.0088(7) 0.0009(8) -0.0068(7)
Cl2 0.0547(10) 0.0709(13) 0.0812(13) 0.0127(11) -0.0143(9) 0.0038(10)
C1 0.044(4) 0.054(4) 0.064(4) 0.009(4) -0.012(3) -0.017(3)
C2 0.034(3) 0.067(5) 0.082(5) 0.022(4) -0.001(3) 0.001(3)
C3 0.046(4) 0.058(4) 0.080(5) 0.017(4) 0.020(4) 0.011(4)
C4 0.071(5) 0.047(4) 0.060(4) -0.005(4) 0.019(4) 0.007(4)
C5 0.082(5) 0.039(4) 0.046(4) -0.006(3) -0.007(4) 0.003(4)
C6 0.052(4) 0.067(5) 0.050(4) 0.009(4) -0.011(3) -0.021(4)
C7 0.040(4) 0.097(6) 0.055(4) 0.014(4) -0.003(3) -0.003(4)
C8 0.045(4) 0.081(6) 0.062(5) 0.005(4) 0.005(3) 0.007(4)
C9 0.067(4) 0.054(4) 0.040(4) -0.002(3) 0.001(3) 0.019(4)
C10 0.075(5) 0.035(3) 0.057(4) -0.005(3) -0.023(4) 0.008(3)
C11 0.045(3) 0.034(3) 0.042(3) 0.002(3) -0.004(3) 0.000(3)
C12 0.057(4) 0.040(4) 0.054(4) -0.001(3) -0.017(3) -0.010(3)
C13 0.069(5) 0.049(4) 0.047(4) 0.005(3) -0.020(3) 0.000(4)
C14 0.059(4) 0.037(3) 0.046(4) 0.005(3) 0.005(3) 0.002(3)
C15 0.055(4) 0.044(4) 0.049(4) 0.003(3) 0.001(3) -0.009(3)
C16 0.048(3) 0.043(3) 0.035(3) 0.004(3) -0.010(3) -0.002(3)
N1 0.044(3) 0.035(3) 0.044(3) 0.004(2) -0.005(2) -0.002(2)
N2 0.047(3) 0.037(3) 0.057(3) 0.006(3) 0.006(3) 0.000(2)
N3 0.054(3) 0.037(3) 0.037(3) 0.000(2) 0.000(2) -0.006(2)
N4 0.044(3) 0.047(3) 0.037(3) 0.005(2) 0.002(2) 0.005(2)
N5 0.117(7) 0.067(5) 0.086(5) 0.027(4) -0.065(5) -0.035(5)
N6 0.097(5) 0.044(3) 0.053(4) 0.008(3) 0.005(4) 0.003(4)
O1 0.090(5) 0.121(6) 0.169(7) 0.056(6) -0.072(5) -0.044(5)
O2 0.190(8) 0.056(4) 0.148(7) -0.005(5) -0.099(6) -0.026(5)
O3 0.149(6) 0.078(4) 0.058(4) 0.026(3) -0.025(4) -0.006(4)
O4 0.138(6) 0.056(3) 0.071(4) 0.009(3) 0.006(4) -0.026(4)
C17 0.070(12) 0.066(12) 0.135(18) -0.004(14) -0.004(12) 0.014(12)
C18 0.091(17) 0.057(15) 0.097(15) 0.005(14) 0.010(13) 0.018(14)
C19 0.087(13) 0.088(16) 0.066(12) -0.005(13) -0.005(10) -0.009(15)
C20 0.101(19) 0.065(16) 0.15(2) -0.020(17) -0.020(17) 0.010(16)
O5 0.079(9) 0.088(9) 0.103(10) -0.016(8) -0.005(7) 0.006(8)
O1W 0.052(3) 0.044(3) 0.117(5) -0.001(3) -0.009(3) -0.006(2)

loop_
_atom_type_symbol
_atom_type_description
_atom_type_scat_dispersion_real
_atom_type_scat_dispersion_imag
_atom_type_scat_source
C C 0.0033 0.0016 'International Tables Vol C Tables 4.2.6.8 and 6.1.1.4'
H H 0.0000 0.0000 'International Tables Vol C Tables 4.2.6.8 and 6.1.1.4'
Cl Cl 0.1484 0.1585 'International Tables Vol C Tables 4.2.6.8 and 6.1.1.4'
Cu Cu 0.3201 1.2651 'International Tables Vol C Tables 4.2.6.8 and 6.1.1.4'
N N 0.0061 0.0033 'International Tables Vol C Tables 4.2.6.8 and 6.1.1.4'
O O 0.0106 0.0060 'International Tables Vol C Tables 4.2.6.8 and 6.1.1.4'

loop_
_geom_angle_atom_site_label_1
_geom_angle_atom_site_label_2
_geom_angle_atom_site_label_3
_geom_angle
N4 Cu1 N2 172.6(2)
N4 Cu1 N3 94.0(2)
N2 Cu1 N3 85.8(2)
N4 Cu1 N1 86.3(2)
N2 Cu1 N1 92.2(2)
N3 Cu1 N1 166.3(2)
N4 Cu1 Cl1 94.23(16)
N2 Cu1 Cl1 93.15(16)
N3 Cu1 Cl1 93.50(15)
N1 Cu1 Cl1 100.13(14)
N1 C1 C2 112.1(5)
N1 C1 H1A 109.2
C2 C1 H1A 109.2
N1 C1 H1B 109.2
C2 C1 H1B 109.2
H1A C1 H1B 107.9
C3 C2 C1 114.1(6)
C3 C2 H2A 108.7
C1 C2 H2A 108.7
C3 C2 H2B 108.7
C1 C2 H2B 108.7
H2A C2 H2B 107.6
N2 C3 C2 111.9(5)
N2 C3 H3A 109.2
C2 C3 H3A 109.2
N2 C3 H3B 109.2
C2 C3 H3B 109.2
H3A C3 H3B 107.9
N2 C4 C5 106.6(6)
N2 C4 H4A 110.4
C5 C4 H4A 110.4
N2 C4 H4B 110.4
C5 C4 H4B 110.4
H4A C4 H4B 108.6
N3 C5 C4 108.8(5)
N3 C5 H5A 109.9
C4 C5 H5A 109.9
N3 C5 H5B 109.9
C4 C5 H5B 109.9
H5A C5 H5B 108.3
N3 C6 C7 111.2(6)
N3 C6 H6A 109.4
C7 C6 H6A 109.4
N3 C6 H6B 109.4
C7 C6 H6B 109.4
H6A C6 H6B 108.0
C8 C7 C6 114.9(6)
C8 C7 H7A 108.5
C6 C7 H7A 108.5
C8 C7 H7B 108.5
C6 C7 H7B 108.5
H7A C7 H7B 107.5
N4 C8 C7 113.0(6)
N4 C8 H8A 109.0
C7 C8 H8A 109.0
N4 C8 H8B 109.0
C7 C8 H8B 109.0
H8A C8 H8B 107.8
N4 C9 C10 108.5(5)
N4 C9 H9A 110.0
C10 C9 H9A 110.0
N4 C9 H9B 110.0
C10 C9 H9B 110.0
H9A C9 H9B 108.4
C9 C10 N1 109.6(5)
C9 C10 H10A 109.7
N1 C10 H10A 109.7
C9 C10 H10B 109.7
N1 C10 H10B 109.7
H10A C10 H10B 108.2
C16 C11 C12 116.0(6)
C16 C11 N1 118.4(5)
C12 C11 N1 125.6(5)
C13 C12 C11 122.8(6)
C13 C12 N5 114.2(6)
C11 C12 N5 123.0(6)
C14 C13 C12 118.4(6)
C14 C13 H13 120.8
C12 C13 H13 120.8
C13 C14 C15 121.7(6)
C13 C14 N6 119.2(6)
C15 C14 N6 119.1(6)
C14 C15 C16 118.5(6)
C14 C15 H15 120.7
C16 C15 H15 120.7
C11 C16 C15 122.4(6)
C11 C16 H16 118.8
C15 C16 H16 118.8
C11 N1 C1 113.7(5)
C11 N1 C10 111.3(5)
C1 N1 C10 110.1(5)
C11 N1 Cu1 113.7(4)
C1 N1 Cu1 106.2(4)
C10 N1 Cu1 100.9(4)
C3 N2 C4 111.6(5)
C3 N2 Cu1 117.1(4)
C4 N2 Cu1 105.4(4)
C3 N2 H2N 107(4)
C4 N2 H2N 104(4)
Cu1 N2 H2N 111(4)
C6 N3 C5 113.4(5)
C6 N3 Cu1 119.4(4)
C5 N3 Cu1 106.9(4)
C6 N3 H3N 109(4)
C5 N3 H3N 112(4)
Cu1 N3 H3N 95(4)
C8 N4 C9 110.4(5)
C8 N4 Cu1 119.6(5)
C9 N4 Cu1 108.7(4)
C8 N4 H4N 110(4)
C9 N4 H4N 100(4)
Cu1 N4 H4N 107(4)
O1 N5 O2 126.0(8)
O1 N5 C12 117.7(9)
O2 N5 C12 116.2(9)
O3 N6 O4 123.9(7)
O3 N6 C14 117.6(7)
O4 N6 C14 118.5(6)
O5 C17 C18 112.1(14)
O5 C17 H17A 109.2
C18 C17 H17A 109.2
O5 C17 H17B 109.2
C18 C17 H17B 109.2
H17A C17 H17B 107.9
C17 C18 H18A 109.5
C17 C18 H18B 109.5
H18A C18 H18B 109.5
C17 C18 H18C 109.5
H18A C18 H18C 109.5
H18B C18 H18C 109.5
O5 C19 C20 110.5(15)
O5 C19 H19A 109.5
C20 C19 H19A 109.5
O5 C19 H19B 109.5
C20 C19 H19B 109.5
H19A C19 H19B 108.1
C19 C20 H20A 109.5
C19 C20 H20B 109.5
H20A C20 H20B 109.5
C19 C20 H20C 109.5
H20A C20 H20C 109.5
H20B C20 H20C 109.5
C17 O5 C19 109.4(12)
H1WA O1W H1WB 105(2)

loop_
_geom_bond_atom_site_label_1
_geom_bond_atom_site_label_2
_geom_bond_distance
Cu1 N4 2.007(5)
Cu1 N2 2.017(5)
Cu1 N3 2.022(5)
Cu1 N1 2.133(5)
Cu1 Cl1 2.5358(17)
C1 N1 1.494(8)
C1 C2 1.523(10)
C1 H1A 0.9700
C1 H1B 0.9700
C2 C3 1.507(10)
C2 H2A 0.9700
C2 H2B 0.9700
C3 N2 1.490(8)
C3 H3A 0.9700
C3 H3B 0.9700
C4 N2 1.491(9)
C4 C5 1.496(10)
C4 H4A 0.9700
C4 H4B 0.9700
C5 N3 1.479(8)
C5 H5A 0.9700
C5 H5B 0.9700
C6 N3 1.463(8)
C6 C7 1.505(11)
C6 H6A 0.9700
C6 H6B 0.9700
C7 C8 1.497(9)
C7 H7A 0.9700
C7 H7B 0.9700
C8 N4 1.478(8)
C8 H8A 0.9700
C8 H8B 0.9700
C9 N4 1.489(8)
C9 C10 1.506(9)
C9 H9A 0.9700
C9 H9B 0.9700
C10 N1 1.510(8)
C10 H10A 0.9700
C10 H10B 0.9700
C11 C16 1.382(8)
C11 C12 1.395(8)
C11 N1 1.463(7)
C12 C13 1.378(9)
C12 N5 1.480(9)
C13 C14 1.359(9)
C13 H13 0.9300
C14 C15 1.374(9)
C14 N6 1.466(8)
C15 C16 1.384(8)
C15 H15 0.9300
C16 H16 0.9300
N2 H2N 0.957(10)
N3 H3N 0.956(10)
N4 H4N 0.955(10)
N5 O1 1.213(11)
N5 O2 1.229(11)
N6 O3 1.211(7)
N6 O4 1.220(8)
C17 O5 1.398(9)
C17 C18 1.532(10)
C17 H17A 0.9700
C17 H17B 0.9700
C18 H18A 0.9600
C18 H18B 0.9600
C18 H18C 0.9600
C19 O5 1.401(10)
C19 C20 1.537(10)
C19 H19A 0.9700
C19 H19B 0.9700
C20 H20A 0.9600
C20 H20B 0.9600
C20 H20C 0.9600
O1W H1WA 0.958(10)
O1W H1WB 0.959(10)
